data_1550598
loop_
_publ_author_name
'Richard, D.'
'Rendtorff, N. M.'

_publ_section_title
;
 First principles study of structural properties and electric field
 gradients in kaolinite
;
_journal_name_full 'Applied Clay Science'
_journal_page_first 67
_journal_page_last 73
_journal_paper_doi 10.1016/j.clay.2018.12.013
_journal_volume 169
_journal_year 2019
_chemical_formula_sum 'Al2 H4 O9 Si2'
_chemical_name_mineral Kaolinite
_space_group_IT_number 1
_symmetry_Int_Tables_number 1
_symmetry_space_group_name_Hall 'P 1'
_symmetry_space_group_name_H-M 'P 1'
_cell_angle_alpha 91.68430
_cell_angle_beta 105.12793
_cell_angle_gamma 89.75488
_cell_formula_units_Z 2
_cell_length_a 5.17375
_cell_length_b 8.98502
_cell_length_c 7.35224
_cell_volume 329.789
_pd_phase_name WC-GGA-vcrelaxed
_cod_data_source_file 1550598.cif
_cod_data_source_block 1550598
_cod_depositor_comments
;Changed to the most representative structure of the paper, WC-GGA
 vcrelaxed (doi 10.1016/j.clay.2018.12.013 )
;
_cod_original_cell_volume 329.8
_cod_database_code 1550598

loop_
_symmetry_equiv_pos_as_xyz
'x, y, z'

loop_
_atom_site_label
_atom_site_occupancy
_atom_site_fract_x
_atom_site_fract_y
_atom_site_fract_z
_atom_site_adp_type
_atom_site_B_iso_or_equiv
_atom_site_type_symbol
Al1 1.0 0.297147 0.493633 0.479417 Biso 1.000000 Al
Al2 1.0 0.797147 0.993632 0.479417 Biso 1.000000 Al
Al3 1.0 0.789574 0.329432 0.476219 Biso 1.000000 Al
Al4 1.0 0.289574 0.829432 0.476219 Biso 1.000000 Al
Si1 1.0 0.992578 0.338298 0.088993 Biso 1.000000 Si
Si2 1.0 0.492578 0.838298 0.088993 Biso 1.000000 Si
Si3 1.0 0.506723 0.166674 0.090596 Biso 1.000000 Si
Si4 1.0 0.006723 0.666674 0.090596 Biso 1.000000 Si
O1 1.0 0.046560 0.352656 0.314858 Biso 1.000000 O
O2 1.0 0.546560 0.852655 0.314858 Biso 1.000000 O
O3 1.0 0.118232 0.661923 0.316163 Biso 1.000000 O
O4 1.0 0.618232 0.161923 0.316162 Biso 1.000000 O
O5 1.0 -0.001026 0.499784 -0.006917 Biso 1.000000 O
O6 1.0 0.498974 -0.000216 -0.006917 Biso 1.000000 O
O7 1.0 0.201767 0.229398 0.017111 Biso 1.000000 O
O8 1.0 0.701768 0.729399 0.017111 Biso 1.000000 O
O9 1.0 0.195266 0.766570 -0.006380 Biso 1.000000 O
O10 1.0 0.695266 0.266570 -0.006380 Biso 1.000000 O
O11 1.0 0.044944 0.967959 0.324405 Biso 1.000000 O
O12 1.0 0.544944 0.467959 0.324405 Biso 1.000000 O
O13 1.0 0.955660 0.165645 0.606370 Biso 1.000000 O
O14 1.0 0.455660 0.665646 0.606369 Biso 1.000000 O
O15 1.0 0.034160 0.471397 0.605974 Biso 1.000000 O
O16 1.0 0.534160 0.971397 0.605974 Biso 1.000000 O
O17 1.0 0.035727 0.856041 0.611962 Biso 1.000000 O
O18 1.0 0.535728 0.356041 0.611962 Biso 1.000000 O
H1 1.0 0.139289 0.061976 0.325415 Biso 1.000000 H
H2 1.0 0.639289 0.561976 0.325415 Biso 1.000000 H
H3 1.0 0.058405 0.171698 0.737653 Biso 1.000000 H
H4 1.0 0.558405 0.671698 0.737653 Biso 1.000000 H
H5 1.0 0.040960 0.501730 0.735497 Biso 1.000000 H
H6 1.0 0.540960 0.001730 0.735497 Biso 1.000000 H
H7 1.0 0.548033 0.315486 0.735267 Biso 1.000000 H
H8 1.0 0.048033 0.815485 0.735267 Biso 1.000000 H
